data_7219264
loop_
_publ_author_name
'Kang, Meng'
'Yang, Guo-Ping'
'Hou, Lei'
'Wu, Wei-Ping'
'Wu, Yun-Long'
'Wang, Yao-Yu'

_publ_section_title
;
 Peculiar phenomena of structural transformations triggered from a nickel
 coordination polymer
;
_journal_issue 8
_journal_name_full CrystEngComm
_journal_page_first 1839
_journal_paper_doi 10.1039/C4CE02333A
_journal_volume 17
_journal_year 2015
_chemical_formula_sum 'C25 H16 N2 Ni O5'
_chemical_formula_weight 483.11
_chemical_name_systematic
; 
 ? 
;
_space_group_IT_number 9
_symmetry_space_group_name_Hall 'C -2yc'
_symmetry_space_group_name_H-M 'C 1 c 1'
_atom_sites_solution_hydrogens geom
_atom_sites_solution_primary direct
_atom_sites_solution_secondary difmap
_audit_creation_method SHELXL-97
_audit_update_record
;
2014-04-23 deposited with the CCDC.
2015-01-12 downloaded from the CCDC.
;
_cell_angle_alpha 90.00
_cell_angle_beta 102.748(8)
_cell_angle_gamma 90.00
_cell_formula_units_Z 4
_cell_length_a 9.883(7)
_cell_length_b 18.292(13)
_cell_length_c 13.048(9)
_cell_measurement_temperature 296(2)
_cell_volume 2301(3)
_computing_structure_refinement 'SHELXL-97 (Sheldrick, 1997)'
_computing_structure_solution 'SHELXS-97 (Sheldrick, 1990)'
_diffrn_ambient_temperature 296(2)
_diffrn_measured_fraction_theta_full 0.974
_diffrn_measured_fraction_theta_max 0.974
_diffrn_radiation_monochromator graphite
_diffrn_radiation_source 'fine-focus sealed tube'
_diffrn_radiation_type MoK\a
_diffrn_radiation_wavelength 0.71073
_diffrn_reflns_av_R_equivalents 0.0331
_diffrn_reflns_av_sigmaI/netI 0.0749
_diffrn_reflns_limit_h_max 11
_diffrn_reflns_limit_h_min -11
_diffrn_reflns_limit_k_max 15
_diffrn_reflns_limit_k_min -21
_diffrn_reflns_limit_l_max 15
_diffrn_reflns_limit_l_min -14
_diffrn_reflns_number 4975
_diffrn_reflns_theta_full 25.09
_diffrn_reflns_theta_max 25.09
_diffrn_reflns_theta_min 2.23
_exptl_absorpt_coefficient_mu 0.881
_exptl_absorpt_correction_T_max 0.8163
_exptl_absorpt_correction_T_min 0.7779
_exptl_absorpt_correction_type multi-scan
_exptl_absorpt_process_details sadabs
_exptl_crystal_density_diffrn 1.395
_exptl_crystal_density_method 'not measured'
_exptl_crystal_F_000 992
_exptl_crystal_size_max 0.30
_exptl_crystal_size_mid 0.27
_exptl_crystal_size_min 0.24
_refine_diff_density_max 1.090
_refine_diff_density_min -0.545
_refine_diff_density_rms 0.126
_refine_ls_abs_structure_details 'Flack H D (1983), Acta Cryst. A39, 876-881'
_refine_ls_abs_structure_Flack 0.85(3)
_refine_ls_extinction_method none
_refine_ls_goodness_of_fit_ref 1.007
_refine_ls_hydrogen_treatment constr
_refine_ls_matrix_type full
_refine_ls_number_parameters 298
_refine_ls_number_reflns 3321
_refine_ls_number_restraints 200
_refine_ls_restrained_S_all 0.987
_refine_ls_R_factor_all 0.0766
_refine_ls_R_factor_gt 0.0657
_refine_ls_shift/su_max 0.000
_refine_ls_shift/su_mean 0.000
_refine_ls_structure_factor_coef Fsqd
_refine_ls_weighting_details 'calc w=1/[\s^2^(Fo^2^)+(0.0900P)^2^+13.4240P] where P=(Fo^2^+2Fc^2^)/3'
_refine_ls_weighting_scheme calc
_refine_ls_wR_factor_gt 0.1676
_refine_ls_wR_factor_ref 0.1768
_reflns_number_gt 2867
_reflns_number_total 3321
_reflns_threshold_expression >2sigma(I)
_cod_data_source_file c4ce02333a2.cif
_cod_data_source_block 1
_cod_depositor_comments 'Adding full bibliography for 7219261--7219264.cif.'
_cod_original_sg_symbol_H-M Cc
_cod_database_code 7219264

loop_
_symmetry_equiv_pos_as_xyz
'x, y, z'
'x, -y, z+1/2'
'x+1/2, y+1/2, z'
'x+1/2, -y+1/2, z+1/2'

loop_
_atom_site_label
_atom_site_type_symbol
_atom_site_fract_x
_atom_site_fract_y
_atom_site_fract_z
_atom_site_U_iso_or_equiv
_atom_site_adp_type
_atom_site_occupancy
_atom_site_symmetry_multiplicity
_atom_site_calc_flag
_atom_site_refinement_flags
C1 C 0.2114(8) 0.9816(5) 0.6158(7) 0.0388(18) Uani 1 1 d U
C2 C 0.0850(8) 0.9538(5) 0.6559(7) 0.0393(19) Uani 1 1 d U
C3 C -0.0009(9) 0.9020(5) 0.5959(8) 0.051(2) Uani 1 1 d U
H3 H 0.0134 0.8882 0.5305 0.061 Uiso 1 1 calc R
C4 C -0.1065(9) 0.8714(6) 0.6336(8) 0.051(2) Uani 1 1 d U
H4 H -0.1628 0.8367 0.5928 0.061 Uiso 1 1 calc R
C5 C -0.1334(8) 0.8906(5) 0.7320(7) 0.044(2) Uani 1 1 d U
C6 C -0.0518(10) 0.9457(5) 0.7903(7) 0.051(2) Uani 1 1 d U
H6 H -0.0712 0.9625 0.8528 0.061 Uiso 1 1 calc R
C7 C 0.0601(10) 0.9751(5) 0.7526(7) 0.047(2) Uani 1 1 d U
H7 H 0.1181 1.0093 0.7930 0.056 Uiso 1 1 calc R
C8 C -0.2386(9) 0.8522(5) 0.7781(8) 0.050(2) Uani 1 1 d U
C9 C -0.3381(9) 0.8015(5) 0.7103(8) 0.048(2) Uani 1 1 d U
C10 C -0.3442(13) 0.7272(6) 0.7384(10) 0.069(3) Uani 1 1 d U
H10 H -0.2840 0.7099 0.7986 0.083 Uiso 1 1 calc R
C11 C -0.4350(14) 0.6811(6) 0.6799(13) 0.078(4) Uani 1 1 d U
H11 H -0.4377 0.6329 0.7022 0.094 Uiso 1 1 calc R
C12 C -0.5218(12) 0.7016(6) 0.5910(11) 0.068(3) Uani 1 1 d U
H12 H -0.5813 0.6677 0.5511 0.082 Uiso 1 1 calc R
C13 C -0.5224(10) 0.7738(6) 0.5587(9) 0.057(3) Uani 1 1 d U
H13 H -0.5826 0.7887 0.4970 0.068 Uiso 1 1 calc R
C14 C -0.4331(8) 0.8239(5) 0.6185(7) 0.0374(18) Uani 1 1 d U
C15 C -0.4552(8) 0.9052(4) 0.5944(6) 0.0328(17) Uani 1 1 d U
C16 C 0.5828(11) 1.1013(5) 0.7457(7) 0.052(2) Uani 1 1 d U
H16 H 0.5540 1.0611 0.7789 0.062 Uiso 1 1 calc R
C17 C 0.6441(12) 1.1599(5) 0.8069(7) 0.055(3) Uani 1 1 d U
H17 H 0.6566 1.1584 0.8797 0.067 Uiso 1 1 calc R
C18 C 0.6863(8) 1.2204(5) 0.7588(7) 0.039(2) Uani 1 1 d U
C19 C 0.6651(8) 1.2194(5) 0.6507(7) 0.0416(19) Uani 1 1 d U
H19 H 0.6901 1.2593 0.6147 0.050 Uiso 1 1 calc R
C20 C 0.6056(9) 1.1577(5) 0.5964(7) 0.0411(19) Uani 1 1 d U
H20 H 0.5952 1.1572 0.5238 0.049 Uiso 1 1 calc R
C21 C 0.3779(9) 1.1040(4) 0.3607(6) 0.0390(19) Uani 1 1 d U
H21 H 0.4360 1.0701 0.3392 0.047 Uiso 1 1 calc R
C22 C 0.3326(9) 1.1643(5) 0.2958(6) 0.0410(19) Uani 1 1 d U
H22 H 0.3647 1.1713 0.2347 0.049 Uiso 1 1 calc R
C23 C 0.2402(8) 1.2132(4) 0.3231(6) 0.0348(18) Uani 1 1 d U
C24 C 0.2014(12) 1.1989(6) 0.4156(8) 0.062(3) Uani 1 1 d U
H24 H 0.1413 1.2311 0.4384 0.075 Uiso 1 1 calc R
C25 C 0.2477(12) 1.1394(6) 0.4752(8) 0.061(3) Uani 1 1 d U
H25 H 0.2132 1.1302 0.5348 0.074 Uiso 1 1 calc R
N1 N 0.5636(8) 1.1007(4) 0.6400(5) 0.0394(16) Uani 1 1 d U
N2 N 0.3414(7) 1.0933(4) 0.4512(5) 0.0337(15) Uani 1 1 d U
Ni1 Ni 0.42392(8) 1.02030(5) 0.56700(7) 0.0321(3) Uani 1 1 d U
O1 O 0.2761(6) 1.0352(3) 0.6630(5) 0.0395(14) Uani 1 1 d U
O2 O 0.2405(7) 0.9521(4) 0.5396(5) 0.0527(16) Uani 1 1 d U
O3 O -0.2396(10) 0.8580(6) 0.8710(6) 0.087(3) Uani 1 1 d U
O4 O -0.4708(6) 0.9304(3) 0.5039(5) 0.0471(15) Uani 1 1 d U
O5 O -0.4722(6) 0.9420(3) 0.6706(4) 0.0415(14) Uani 1 1 d U

loop_
_atom_site_aniso_label
_atom_site_aniso_U_11
_atom_site_aniso_U_22
_atom_site_aniso_U_33
_atom_site_aniso_U_23
_atom_site_aniso_U_13
_atom_site_aniso_U_12
C1 0.029(4) 0.046(5) 0.044(5) 0.007(4) 0.014(4) 0.004(4)
C2 0.029(4) 0.039(4) 0.054(5) 0.013(4) 0.016(4) 0.005(3)
C3 0.041(5) 0.061(6) 0.052(5) 0.000(4) 0.015(4) -0.002(4)
C4 0.032(4) 0.067(6) 0.055(5) 0.001(4) 0.013(4) -0.008(4)
C5 0.026(4) 0.060(5) 0.046(5) 0.011(4) 0.009(3) 0.002(4)
C6 0.051(5) 0.056(5) 0.051(5) 0.011(4) 0.022(4) -0.004(5)
C7 0.042(5) 0.053(5) 0.047(5) 0.006(4) 0.012(4) 0.003(4)
C8 0.034(4) 0.067(6) 0.052(5) 0.015(4) 0.018(4) 0.000(4)
C9 0.034(4) 0.053(6) 0.068(6) 0.013(4) 0.033(4) 0.002(4)
C10 0.067(7) 0.058(7) 0.091(8) 0.016(6) 0.037(6) 0.011(5)
C11 0.083(8) 0.038(6) 0.129(10) 0.000(6) 0.058(8) -0.016(6)
C12 0.060(6) 0.051(6) 0.102(9) -0.030(6) 0.036(7) -0.012(5)
C13 0.041(5) 0.070(7) 0.064(6) -0.020(5) 0.023(4) -0.002(4)
C14 0.030(4) 0.036(4) 0.053(5) -0.003(4) 0.024(4) 0.004(3)
C15 0.028(4) 0.040(4) 0.035(4) -0.003(4) 0.017(3) 0.000(3)
C16 0.068(6) 0.045(5) 0.038(5) 0.002(4) 0.005(5) -0.010(4)
C17 0.081(7) 0.051(6) 0.032(4) 0.000(4) 0.005(4) -0.016(5)
C18 0.034(4) 0.040(5) 0.044(5) -0.004(4) 0.012(4) -0.010(4)
C19 0.036(4) 0.046(5) 0.045(5) 0.002(4) 0.013(4) -0.011(4)
C20 0.041(4) 0.050(5) 0.034(4) -0.007(4) 0.011(4) -0.008(4)
C21 0.042(5) 0.039(4) 0.036(4) -0.005(3) 0.009(4) 0.013(4)
C22 0.045(4) 0.047(5) 0.035(4) 0.001(3) 0.017(4) 0.007(4)
C23 0.030(4) 0.032(4) 0.043(5) 0.001(4) 0.009(4) 0.004(3)
C24 0.081(8) 0.061(6) 0.059(6) 0.016(5) 0.048(6) 0.040(6)
C25 0.072(7) 0.082(7) 0.044(6) 0.019(5) 0.042(5) 0.026(6)
N1 0.044(4) 0.037(4) 0.039(4) 0.002(3) 0.011(3) -0.004(3)
N2 0.041(4) 0.029(3) 0.031(3) 0.001(3) 0.009(3) 0.001(3)
Ni1 0.0312(4) 0.0308(5) 0.0349(5) 0.0009(5) 0.0088(3) -0.0016(5)
O1 0.035(3) 0.040(3) 0.051(3) 0.005(3) 0.025(3) 0.000(2)
O2 0.044(4) 0.059(4) 0.056(4) -0.005(3) 0.012(3) -0.008(3)
O3 0.083(6) 0.129(7) 0.049(4) 0.012(4) 0.012(4) -0.037(5)
O4 0.046(3) 0.050(4) 0.048(4) 0.007(3) 0.018(3) 0.009(3)
O5 0.040(3) 0.041(3) 0.042(3) 0.003(3) 0.005(3) 0.002(3)

loop_
_atom_type_symbol
_atom_type_description
_atom_type_scat_dispersion_real
_atom_type_scat_dispersion_imag
_atom_type_scat_source
C C 0.0033 0.0016 'International Tables Vol C Tables 4.2.6.8 and 6.1.1.4'
H H 0.0000 0.0000 'International Tables Vol C Tables 4.2.6.8 and 6.1.1.4'
N N 0.0061 0.0033 'International Tables Vol C Tables 4.2.6.8 and 6.1.1.4'
O O 0.0106 0.0060 'International Tables Vol C Tables 4.2.6.8 and 6.1.1.4'
Ni Ni 0.3393 1.1124 'International Tables Vol C Tables 4.2.6.8 and 6.1.1.4'

loop_
_geom_angle_atom_site_label_1
_geom_angle_atom_site_label_2
_geom_angle_atom_site_label_3
_geom_angle
_geom_angle_site_symmetry_1
_geom_angle_site_symmetry_3
O2 C1 O1 124.0(8) . .
O2 C1 C2 119.0(8) . .
O1 C1 C2 117.0(7) . .
C3 C2 C7 119.5(8) . .
C3 C2 C1 118.2(8) . .
C7 C2 C1 122.2(8) . .
C4 C3 C2 119.7(9) . .
C4 C3 H3 120.2 . .
C2 C3 H3 120.2 . .
C3 C4 C5 122.5(9) . .
C3 C4 H4 118.7 . .
C5 C4 H4 118.7 . .
C6 C5 C4 118.1(8) . .
C6 C5 C8 119.2(8) . .
C4 C5 C8 122.7(9) . .
C5 C6 C7 119.0(9) . .
C5 C6 H6 120.5 . .
C7 C6 H6 120.5 . .
C2 C7 C6 121.1(9) . .
C2 C7 H7 119.4 . .
C6 C7 H7 119.4 . .
O3 C8 C5 121.4(9) . .
O3 C8 C9 119.6(9) . .
C5 C8 C9 118.8(8) . .
C14 C9 C10 116.3(10) . .
C14 C9 C8 123.4(8) . .
C10 C9 C8 120.3(9) . .
C11 C10 C9 121.3(12) . .
C11 C10 H10 119.4 . .
C9 C10 H10 119.4 . .
C12 C11 C10 122.6(11) . .
C12 C11 H11 118.7 . .
C10 C11 H11 118.7 . .
C11 C12 C13 119.4(10) . .
C11 C12 H12 120.3 . .
C13 C12 H12 120.3 . .
C12 C13 C14 120.0(11) . .
C12 C13 H13 120.0 . .
C14 C13 H13 120.0 . .
C13 C14 C9 120.5(9) . .
C13 C14 C15 118.9(8) . .
C9 C14 C15 119.8(8) . .
O5 C15 O4 123.2(8) . .
O5 C15 C14 113.8(7) . .
O4 C15 C14 122.6(7) . .
O5 C15 Ni1 59.6(4) . 1_455
O4 C15 Ni1 65.3(4) . 1_455
C14 C15 Ni1 157.9(5) . 1_455
N1 C16 C17 122.5(8) . .
N1 C16 H16 118.8 . .
C17 C16 H16 118.8 . .
C18 C17 C16 119.5(8) . .
C18 C17 H17 120.3 . .
C16 C17 H17 120.3 . .
C19 C18 C17 117.6(8) . .
C19 C18 C23 122.3(7) . 4_575
C17 C18 C23 119.8(8) . 4_575
C18 C19 C20 118.8(8) . .
C18 C19 H19 120.6 . .
C20 C19 H19 120.6 . .
N1 C20 C19 124.7(8) . .
N1 C20 H20 117.7 . .
C19 C20 H20 117.7 . .
N2 C21 C22 122.8(7) . .
N2 C21 H21 118.6 . .
C22 C21 H21 118.6 . .
C23 C22 C21 119.6(7) . .
C23 C22 H22 120.2 . .
C21 C22 H22 120.2 . .
C24 C23 C22 115.7(8) . .
C24 C23 C18 120.7(8) . 4_474
C22 C23 C18 123.5(7) . 4_474
C25 C24 C23 122.2(8) . .
C25 C24 H24 118.9 . .
C23 C24 H24 118.9 . .
N2 C25 C24 122.2(8) . .
N2 C25 H25 118.9 . .
C24 C25 H25 118.9 . .
C20 N1 C16 117.0(8) . .
C20 N1 Ni1 127.3(6) . .
C16 N1 Ni1 113.6(6) . .
C21 N2 C25 117.1(7) . .
C21 N2 Ni1 127.8(6) . .
C25 N2 Ni1 114.9(6) . .
N2 Ni1 O5 171.5(3) . 1_655
N2 Ni1 N1 89.6(3) . .
O5 Ni1 N1 90.4(3) 1_655 .
N2 Ni1 O1 97.8(3) . .
O5 Ni1 O1 90.6(2) 1_655 .
N1 Ni1 O1 96.3(3) . .
N2 Ni1 O2 94.1(3) . .
O5 Ni1 O2 89.2(2) 1_655 .
N1 Ni1 O2 157.4(3) . .
O1 Ni1 O2 61.0(2) . .
N2 Ni1 O4 110.8(3) . 1_655
O5 Ni1 O4 61.4(2) 1_655 1_655
N1 Ni1 O4 112.1(3) . 1_655
O1 Ni1 O4 139.0(2) . 1_655
O2 Ni1 O4 87.4(3) . 1_655
N2 Ni1 C15 141.6(3) . 1_655
O5 Ni1 C15 31.1(2) 1_655 1_655
N1 Ni1 C15 106.9(3) . 1_655
O1 Ni1 C15 113.9(2) . 1_655
O2 Ni1 C15 83.7(3) . 1_655
O4 Ni1 C15 30.9(2) 1_655 1_655
C1 O1 Ni1 87.3(5) . .
C1 O2 Ni1 87.1(5) . .
C15 O4 Ni1 83.8(5) . 1_455
C15 O5 Ni1 89.3(5) . 1_455

loop_
_geom_bond_atom_site_label_1
_geom_bond_atom_site_label_2
_geom_bond_distance
_geom_bond_site_symmetry_2
C1 O2 1.220(11) .
C1 O1 1.257(10) .
C1 C2 1.543(12) .
C2 C3 1.393(13) .
C2 C7 1.394(13) .
C3 C4 1.367(13) .
C3 H3 0.9300 .
C4 C5 1.411(13) .
C4 H4 0.9300 .
C5 C6 1.405(13) .
C5 C8 1.487(12) .
C6 C7 1.413(13) .
C6 H6 0.9300 .
C7 H7 0.9300 .
C8 O3 1.219(13) .
C8 C9 1.493(14) .
C9 C14 1.410(13) .
C9 C10 1.412(14) .
C10 C11 1.341(18) .
C10 H10 0.9300 .
C11 C12 1.335(18) .
C11 H11 0.9300 .
C12 C13 1.387(16) .
C12 H12 0.9300 .
C13 C14 1.386(13) .
C13 H13 0.9300 .
C14 C15 1.525(12) .
C15 O5 1.243(10) .
C15 O4 1.246(10) .
C15 Ni1 2.409(8) 1_455
C16 N1 1.350(11) .
C16 C17 1.394(13) .
C16 H16 0.9300 .
C17 C18 1.380(13) .
C17 H17 0.9300 .
C18 C19 1.380(12) .
C18 C23 1.506(11) 4_575
C19 C20 1.392(12) .
C19 H19 0.9300 .
C20 N1 1.299(12) .
C20 H20 0.9300 .
C21 N2 1.323(11) .
C21 C22 1.402(12) .
C21 H21 0.9300 .
C22 C23 1.380(12) .
C22 H22 0.9300 .
C23 C24 1.370(12) .
C23 C18 1.506(11) 4_474
C24 C25 1.358(15) .
C24 H24 0.9300 .
C25 N2 1.339(12) .
C25 H25 0.9300 .
N1 Ni1 2.096(7) .
N2 Ni1 2.047(7) .
Ni1 O5 2.078(6) 1_655
Ni1 O1 2.141(5) .
Ni1 O2 2.165(7) .
Ni1 O4 2.201(6) 1_655
Ni1 C15 2.409(8) 1_655
O4 Ni1 2.201(6) 1_455
O5 Ni1 2.078(6) 1_455

loop_
_geom_torsion_atom_site_label_1
_geom_torsion_atom_site_label_2
_geom_torsion_atom_site_label_3
_geom_torsion_atom_site_label_4
_geom_torsion
_geom_torsion_site_symmetry_1
_geom_torsion_site_symmetry_4
O2 C1 C2 C3 -7.7(12) . .
O1 C1 C2 C3 170.4(8) . .
O2 C1 C2 C7 168.0(8) . .
O1 C1 C2 C7 -13.9(12) . .
C7 C2 C3 C4 -1.5(13) . .
C1 C2 C3 C4 174.3(8) . .
C2 C3 C4 C5 0.3(15) . .
C3 C4 C5 C6 3.1(14) . .
C3 C4 C5 C8 -173.6(9) . .
C4 C5 C6 C7 -5.2(13) . .
C8 C5 C6 C7 171.6(8) . .
C3 C2 C7 C6 -0.7(13) . .
C1 C2 C7 C6 -176.3(8) . .
C5 C6 C7 C2 4.1(13) . .
C6 C5 C8 O3 -13.0(15) . .
C4 C5 C8 O3 163.6(10) . .
C6 C5 C8 C9 171.5(8) . .
C4 C5 C8 C9 -11.9(13) . .
O3 C8 C9 C14 123.2(11) . .
C5 C8 C9 C14 -61.2(12) . .
O3 C8 C9 C10 -54.6(14) . .
C5 C8 C9 C10 121.0(10) . .
C14 C9 C10 C11 0.5(15) . .
C8 C9 C10 C11 178.4(10) . .
C9 C10 C11 C12 1.9(19) . .
C10 C11 C12 C13 -2.2(18) . .
C11 C12 C13 C14 0.2(15) . .
C12 C13 C14 C9 2.1(13) . .
C12 C13 C14 C15 -167.6(8) . .
C10 C9 C14 C13 -2.4(12) . .
C8 C9 C14 C13 179.7(8) . .
C10 C9 C14 C15 167.3(8) . .
C8 C9 C14 C15 -10.6(12) . .
C13 C14 C15 O5 122.6(8) . .
C9 C14 C15 O5 -47.2(10) . .
C13 C14 C15 O4 -49.4(11) . .
C9 C14 C15 O4 140.7(8) . .
C13 C14 C15 Ni1 55.3(18) . 1_455
C9 C14 C15 Ni1 -114.6(14) . 1_455
N1 C16 C17 C18 0.6(16) . .
C16 C17 C18 C19 0.0(15) . .
C16 C17 C18 C23 174.3(9) . 4_575
C17 C18 C19 C20 -1.3(13) . .
C23 C18 C19 C20 -175.4(8) 4_575 .
C18 C19 C20 N1 2.3(14) . .
N2 C21 C22 C23 -3.6(13) . .
C21 C22 C23 C24 1.3(13) . .
C21 C22 C23 C18 179.7(8) . 4_474
C22 C23 C24 C25 -1.8(17) . .
C18 C23 C24 C25 179.7(10) 4_474 .
C23 C24 C25 N2 4.5(19) . .
C19 C20 N1 C16 -1.8(14) . .
C19 C20 N1 Ni1 160.6(7) . .
C17 C16 N1 C20 0.3(15) . .
C17 C16 N1 Ni1 -164.5(8) . .
C22 C21 N2 C25 6.0(13) . .
C22 C21 N2 Ni1 -167.8(6) . .
C24 C25 N2 C21 -6.4(16) . .
C24 C25 N2 Ni1 168.2(10) . .
C21 N2 Ni1 O5 2(2) . 1_655
C25 N2 Ni1 O5 -171.9(16) . 1_655
C21 N2 Ni1 N1 91.8(7) . .
C25 N2 Ni1 N1 -82.1(8) . .
C21 N2 Ni1 O1 -171.9(7) . .
C25 N2 Ni1 O1 14.2(8) . .
C21 N2 Ni1 O2 -110.6(7) . .
C25 N2 Ni1 O2 75.5(7) . .
C21 N2 Ni1 O4 -21.8(8) . 1_655
C25 N2 Ni1 O4 164.3(7) . 1_655
C21 N2 Ni1 C15 -25.5(9) . 1_655
C25 N2 Ni1 C15 160.6(7) . 1_655
C20 N1 Ni1 N2 -23.6(8) . .
C16 N1 Ni1 N2 139.3(7) . .
C20 N1 Ni1 O5 147.9(8) . 1_655
C16 N1 Ni1 O5 -49.2(7) . 1_655
C20 N1 Ni1 O1 -121.4(8) . .
C16 N1 Ni1 O1 41.5(7) . .
C20 N1 Ni1 O2 -123.2(8) . .
C16 N1 Ni1 O2 39.6(11) . .
C20 N1 Ni1 O4 88.8(8) . 1_655
C16 N1 Ni1 O4 -108.3(7) . 1_655
C20 N1 Ni1 C15 121.2(8) . 1_655
C16 N1 Ni1 C15 -75.9(7) . 1_655
O2 C1 O1 Ni1 -7.8(9) . .
C2 C1 O1 Ni1 174.2(6) . .
N2 Ni1 O1 C1 94.5(5) . .
O5 Ni1 O1 C1 -84.6(5) 1_655 .
N1 Ni1 O1 C1 -175.1(5) . .
O2 Ni1 O1 C1 4.1(5) . .
O4 Ni1 O1 C1 -40.3(6) 1_655 .
C15 Ni1 O1 C1 -63.4(6) 1_655 .
O1 C1 O2 Ni1 7.7(9) . .
C2 C1 O2 Ni1 -174.3(7) . .
N2 Ni1 O2 C1 -101.0(5) . .
O5 Ni1 O2 C1 86.9(5) 1_655 .
N1 Ni1 O2 C1 -2.2(10) . .
O1 Ni1 O2 C1 -4.3(5) . .
O4 Ni1 O2 C1 148.3(5) 1_655 .
C15 Ni1 O2 C1 117.5(5) 1_655 .
O5 C15 O4 Ni1 -14.9(8) . 1_455
C14 C15 O4 Ni1 156.4(7) . 1_455
O4 C15 O5 Ni1 15.7(8) . 1_455
C14 C15 O5 Ni1 -156.3(6) . 1_455
